data_4067642
loop_
_publ_author_name
'Uhl, Werner'
'Hepp, Alexander'
'Westenberg, Hauke'
'Zemke, Sarina'
'W\"urthwein, Ernst-Ulrich'
'Hellmann, Johannes'

_publ_section_title
;
 Hydroalumination and Hydrogallation of
 1,2-Bis(trimethylsilylethynyl)benzene: Formation of Molecular Capsules
 and C&#x2212;C Bond Activation
;
_journal_issue 6
_journal_name_full Organometallics
_journal_page_first 1406
_journal_paper_doi 10.1021/om901058a
_journal_volume 29
_journal_year 2010
_chemical_formula_sum 'C62 H94 Ga2 N2 Si6'
_chemical_formula_weight 1175.37
_chemical_name_systematic
; 
 ? 
;
_space_group_IT_number 167
_symmetry_cell_setting rhombohedral
_symmetry_space_group_name_Hall '-R 3 2"c'
_symmetry_space_group_name_H-M 'R -3 c :H'
_atom_sites_solution_hydrogens geom
_atom_sites_solution_primary direct
_atom_sites_solution_secondary difmap
_audit_creation_method SHELXL-97
_cell_angle_alpha 90.00
_cell_angle_beta 90.00
_cell_angle_gamma 120.00
_cell_formula_units_Z 6
_cell_length_a 14.9203(3)
_cell_length_b 14.9203(3)
_cell_length_c 52.633(3)
_cell_measurement_reflns_used 2867
_cell_measurement_temperature 153(2)
_cell_measurement_theta_max 22.7495
_cell_measurement_theta_min 2.208
_cell_volume 10147.1(6)
_computing_cell_refinement 'Bruker SAINT+'
_computing_data_collection 'Bruker SMART'
_computing_data_reduction 'Bruker SHELXTL'
_computing_molecular_graphics 'Bruker SHELXTL'
_computing_publication_material 'Bruker SHELXTL'
_computing_structure_refinement 'SHELXL-97 (Sheldrick, 1997)'
_computing_structure_solution 'SHELXS-97 (Sheldrick, 1990)'
_diffrn_ambient_temperature 153(2)
_diffrn_measured_fraction_theta_full 1.000
_diffrn_measured_fraction_theta_max 1.000
_diffrn_measurement_device_type 'CCD area detector'
_diffrn_measurement_method 'omega scans'
_diffrn_radiation_monochromator graphite
_diffrn_radiation_source 'rotating anode'
_diffrn_radiation_type MoK\a
_diffrn_radiation_wavelength 0.71073
_diffrn_reflns_av_R_equivalents 0.0778
_diffrn_reflns_av_sigmaI/netI 0.0301
_diffrn_reflns_limit_h_max 17
_diffrn_reflns_limit_h_min -17
_diffrn_reflns_limit_k_max 17
_diffrn_reflns_limit_k_min -17
_diffrn_reflns_limit_l_max 62
_diffrn_reflns_limit_l_min -62
_diffrn_reflns_number 26115
_diffrn_reflns_theta_full 25.04
_diffrn_reflns_theta_max 25.04
_diffrn_reflns_theta_min 1.76
_exptl_absorpt_coefficient_mu 0.938
_exptl_absorpt_correction_T_max 0.9724
_exptl_absorpt_correction_T_min 0.9546
_exptl_absorpt_correction_type empirical
_exptl_absorpt_process_details SADABS
_exptl_crystal_colour colourless
_exptl_crystal_density_diffrn 1.154
_exptl_crystal_density_method 'not measured'
_exptl_crystal_description Block
_exptl_crystal_F_000 3756
_exptl_crystal_size_max 0.05
_exptl_crystal_size_mid 0.03
_exptl_crystal_size_min 0.03
_refine_diff_density_max 1.063
_refine_diff_density_min -1.012
_refine_diff_density_rms 0.075
_refine_ls_extinction_method none
_refine_ls_goodness_of_fit_ref 1.020
_refine_ls_hydrogen_treatment mixed
_refine_ls_matrix_type full
_refine_ls_number_parameters 119
_refine_ls_number_reflns 2007
_refine_ls_number_restraints 0
_refine_ls_restrained_S_all 1.020
_refine_ls_R_factor_all 0.0545
_refine_ls_R_factor_gt 0.0389
_refine_ls_shift/su_max 0.188
_refine_ls_shift/su_mean 0.002
_refine_ls_structure_factor_coef Fsqd
_refine_ls_weighting_details 'calc w=1/[\s^2^(Fo^2^)+(0.0672P)^2^+24.5845P] where P=(Fo^2^+2Fc^2^)/3'
_refine_ls_weighting_scheme calc
_refine_ls_wR_factor_gt 0.1009
_refine_ls_wR_factor_ref 0.1125
_reflns_number_gt 1606
_reflns_number_total 2007
_reflns_threshold_expression >2sigma(I)
_cod_data_source_file om901058a_si_001.cif
_cod_data_source_block sad
_cod_depositor_comments
;
The following automatic conversions were performed:

'_symmetry_cell_setting' value 'Rhombohedral' changed to
'rhombohedral' according to
/home/saulius/struct/CIF-dictionaries/cif_core.dic dictionary named
'cif_core.dic' version 2.4.1 from 2010-06-29.

Automatic conversion script
Id: cif_fix_values 1715 2011-07-08 13:25:40Z adriana 
;
_cod_original_sg_symbol_H-M R-3c
_cod_database_code 4067642

loop_
_symmetry_equiv_pos_as_xyz
'x, y, z'
'-y, x-y, z'
'-x+y, -x, z'
'y, x, -z+1/2'
'x-y, -y, -z+1/2'
'-x, -x+y, -z+1/2'
'x+2/3, y+1/3, z+1/3'
'-y+2/3, x-y+1/3, z+1/3'
'-x+y+2/3, -x+1/3, z+1/3'
'y+2/3, x+1/3, -z+5/6'
'x-y+2/3, -y+1/3, -z+5/6'
'-x+2/3, -x+y+1/3, -z+5/6'
'x+1/3, y+2/3, z+2/3'
'-y+1/3, x-y+2/3, z+2/3'
'-x+y+1/3, -x+2/3, z+2/3'
'y+1/3, x+2/3, -z+7/6'
'x-y+1/3, -y+2/3, -z+7/6'
'-x+1/3, -x+y+2/3, -z+7/6'
'-x, -y, -z'
'y, -x+y, -z'
'x-y, x, -z'
'-y, -x, z-1/2'
'-x+y, y, z-1/2'
'x, x-y, z-1/2'
'-x+2/3, -y+1/3, -z+1/3'
'y+2/3, -x+y+1/3, -z+1/3'
'x-y+2/3, x+1/3, -z+1/3'
'-y+2/3, -x+1/3, z-1/6'
'-x+y+2/3, y+1/3, z-1/6'
'x+2/3, x-y+1/3, z-1/6'
'-x+1/3, -y+2/3, -z+2/3'
'y+1/3, -x+y+2/3, -z+2/3'
'x-y+1/3, x+2/3, -z+2/3'
'-y+1/3, -x+2/3, z+1/6'
'-x+y+1/3, y+2/3, z+1/6'
'x+1/3, x-y+2/3, z+1/6'

loop_
_atom_site_label
_atom_site_type_symbol
_atom_site_fract_x
_atom_site_fract_y
_atom_site_fract_z
_atom_site_U_iso_or_equiv
_atom_site_adp_type
_atom_site_occupancy
_atom_site_symmetry_multiplicity
_atom_site_calc_flag
_atom_site_refinement_flags
_atom_site_disorder_assembly
_atom_site_disorder_group
Ga1 Ga 0.6667 0.3333 0.027643(9) 0.01729(19) Uani 1 3 d S . .
C1 C 0.7215(2) 0.4819(2) 0.03851(5) 0.0192(6) Uani 1 1 d . . .
C2 C 0.6580(2) 0.4850(2) 0.05628(5) 0.0193(6) Uani 1 1 d . . .
H2 H 0.5998 0.4191 0.0607 0.023 Uiso 1 1 calc R . .
C3 C 0.6645(2) 0.5751(2) 0.06998(5) 0.0204(6) Uani 1 1 d . . .
C4 C 0.6599(2) 0.6545(2) 0.05712(6) 0.0277(7) Uani 1 1 d . . .
H4 H 0.6544 0.6523 0.0389 0.033 Uiso 1 1 calc R . .
C5 C 0.6629(3) 0.7362(3) 0.07021(6) 0.0350(8) Uani 1 1 d . . .
H5 H 0.6599 0.7904 0.0611 0.042 Uiso 1 1 calc R . .
Si1 Si 0.84939(6) 0.59942(6) 0.030967(15) 0.0226(2) Uani 1 1 d . . .
C11 C 0.9513(2) 0.5635(3) 0.02443(7) 0.0346(8) Uani 1 1 d . . .
H11A H 0.9748 0.5500 0.0402 0.042 Uiso 1 1 calc R . .
H11B H 1.0086 0.6195 0.0158 0.042 Uiso 1 1 calc R . .
H11C H 0.9227 0.5026 0.0140 0.042 Uiso 1 1 calc R . .
C12 C 0.9053(3) 0.6950(3) 0.05766(7) 0.0405(9) Uani 1 1 d . . .
H12A H 0.8689 0.7327 0.0590 0.049 Uiso 1 1 calc R . .
H12B H 0.9771 0.7423 0.0544 0.049 Uiso 1 1 calc R . .
H12C H 0.8984 0.6589 0.0733 0.049 Uiso 1 1 calc R . .
C13 C 0.8403(2) 0.6689(3) 0.00229(6) 0.0324(7) Uani 1 1 d . . .
H13A H 0.8151 0.6220 -0.0119 0.039 Uiso 1 1 calc R . .
H13B H 0.9076 0.7260 -0.0017 0.039 Uiso 1 1 calc R . .
H13C H 0.7937 0.6941 0.0057 0.039 Uiso 1 1 calc R . .
N1 N 0.6667 0.3333 -0.01325(8) 0.0226(9) Uani 1 3 d S . .
C111 C 0.6088(3) 0.2252(3) -0.02255(6) 0.0364(8) Uani 0.33 1 d P A 1
H11J H 0.5435 0.1909 -0.0139 0.044 Uiso 0.33 1 calc PR A 1
H11K H 0.6465 0.1914 -0.0176 0.044 Uiso 0.33 1 calc PR A 1
C112 C 0.5878(12) 0.2082(9) -0.0509(2) 0.052(3) Uani 0.33 1 d P A 1
H11D H 0.5424 0.2333 -0.0559 0.062 Uiso 0.33 1 calc PR A 1
H11E H 0.5557 0.1356 -0.0546 0.062 Uiso 0.33 1 calc PR A 1
H11F H 0.6518 0.2449 -0.0600 0.062 Uiso 0.33 1 calc PR A 1
C11A C 0.6088(3) 0.2252(3) -0.02255(6) 0.0364(8) Uani 0.67 1 d P A 2
H11G H 0.6000 0.2251 -0.0406 0.044 Uiso 0.67 1 calc PR A 2
H11H H 0.5422 0.1897 -0.0145 0.044 Uiso 0.67 1 calc PR A 2
H11I H 0.6468 0.1907 -0.0186 0.044 Uiso 0.67 1 calc PR A 2
CH1 C 1.0000 1.0000 0.0142(2) 0.0900(7) Uiso 1 3 d S . .
CH2 C 1.0411(10) 0.9733(11) 0.0316(3) 0.061(3) Uiso 0.33 1 d P . .
CH3 C 1.0000 1.0000 0.0607(2) 0.113(4) Uiso 1 3 d S . .

loop_
_atom_site_aniso_label
_atom_site_aniso_U_11
_atom_site_aniso_U_22
_atom_site_aniso_U_33
_atom_site_aniso_U_23
_atom_site_aniso_U_13
_atom_site_aniso_U_12
Ga1 0.0167(2) 0.0167(2) 0.0186(3) 0.000 0.000 0.00833(11)
C1 0.0207(14) 0.0168(14) 0.0199(14) 0.0005(11) -0.0023(11) 0.0091(12)
C2 0.0199(14) 0.0155(14) 0.0221(14) 0.0002(11) -0.0035(11) 0.0087(12)
C3 0.0185(14) 0.0183(14) 0.0248(15) 0.0002(11) 0.0023(11) 0.0095(12)
C4 0.0351(17) 0.0278(16) 0.0235(15) 0.0040(13) 0.0008(13) 0.0182(14)
C5 0.051(2) 0.0270(17) 0.0367(17) 0.0067(14) 0.0001(16) 0.0263(16)
Si1 0.0187(4) 0.0185(4) 0.0283(5) 0.0022(3) 0.0017(3) 0.0076(3)
C11 0.0240(17) 0.0296(17) 0.049(2) 0.0063(15) 0.0087(15) 0.0123(15)
C12 0.0287(18) 0.0337(19) 0.047(2) -0.0084(16) -0.0067(16) 0.0066(15)
C13 0.0259(17) 0.0307(17) 0.0390(18) 0.0107(14) 0.0076(14) 0.0129(14)
N1 0.0242(14) 0.0242(14) 0.019(2) 0.000 0.000 0.0121(7)
C111 0.042(2) 0.0336(19) 0.0312(19) -0.0022(15) -0.0017(16) 0.0170(17)
C112 0.075(9) 0.035(6) 0.035(6) -0.005(5) -0.006(6) 0.019(6)
C11A 0.042(2) 0.0336(19) 0.0312(19) -0.0022(15) -0.0017(16) 0.0170(17)

loop_
_atom_type_symbol
_atom_type_description
_atom_type_scat_dispersion_real
_atom_type_scat_dispersion_imag
_atom_type_scat_source
C C 0.0033 0.0016 'International Tables Vol C Tables 4.2.6.8 and 6.1.1.4'
H H 0.0000 0.0000 'International Tables Vol C Tables 4.2.6.8 and 6.1.1.4'
N N 0.0061 0.0033 'International Tables Vol C Tables 4.2.6.8 and 6.1.1.4'
Si Si 0.0817 0.0704 'International Tables Vol C Tables 4.2.6.8 and 6.1.1.4'
Ga Ga 0.2307 1.6083 'International Tables Vol C Tables 4.2.6.8 and 6.1.1.4'

loop_
_geom_angle_atom_site_label_1
_geom_angle_atom_site_label_2
_geom_angle_atom_site_label_3
_geom_angle
_geom_angle_site_symmetry_1
_geom_angle_site_symmetry_3
C1 Ga1 C1 112.35(7) 3_665 2_655
C1 Ga1 C1 112.35(7) 3_665 .
C1 Ga1 C1 112.35(7) 2_655 .
C1 Ga1 N1 106.41(8) 3_665 .
C1 Ga1 N1 106.41(8) 2_655 .
C1 Ga1 N1 106.41(8) . .
C2 C1 Si1 121.1(2) . .
C2 C1 Ga1 109.1(2) . .
Si1 C1 Ga1 128.95(15) . .
C1 C2 C3 129.7(3) . .
C1 C2 H2 115.1 . .
C3 C2 H2 115.1 . .
C4 C3 C3 119.08(17) . 18_654
C4 C3 C2 121.6(3) . .
C3 C3 C2 119.19(15) 18_654 .
C5 C4 C3 120.9(3) . .
C5 C4 H4 119.6 . .
C3 C4 H4 119.6 . .
C4 C5 C5 120.00(18) . 18_654
C4 C5 H5 120.0 . .
C5 C5 H5 120.0 18_654 .
C13 Si1 C12 108.11(16) . .
C13 Si1 C1 111.47(14) . .
C12 Si1 C1 114.19(14) . .
C13 Si1 C11 107.61(15) . .
C12 Si1 C11 103.81(16) . .
C1 Si1 C11 111.19(14) . .
Si1 C11 H11A 109.5 . .
Si1 C11 H11B 109.5 . .
H11A C11 H11B 109.5 . .
Si1 C11 H11C 109.5 . .
H11A C11 H11C 109.5 . .
H11B C11 H11C 109.5 . .
Si1 C12 H12A 109.5 . .
Si1 C12 H12B 109.5 . .
H12A C12 H12B 109.5 . .
Si1 C12 H12C 109.5 . .
H12A C12 H12C 109.5 . .
H12B C12 H12C 109.5 . .
Si1 C13 H13A 109.5 . .
Si1 C13 H13B 109.5 . .
H13A C13 H13B 109.5 . .
Si1 C13 H13C 109.5 . .
H13A C13 H13C 109.5 . .
H13B C13 H13C 109.5 . .
C11A N1 C111 0.0(4) 2_655 2_655
C11A N1 C111 109.7(2) 2_655 .
C111 N1 C111 109.7(2) 2_655 .
C11A N1 C11A 109.7(2) 2_655 3_665
C111 N1 C11A 109.7(2) 2_655 3_665
C111 N1 C11A 109.7(2) . 3_665
C11A N1 C111 109.7(2) 2_655 3_665
C111 N1 C111 109.7(2) 2_655 3_665
C111 N1 C111 109.7(2) . 3_665
C11A N1 C111 0.0(3) 3_665 3_665
C11A N1 Ga1 109.3(2) 2_655 .
C111 N1 Ga1 109.3(2) 2_655 .
C111 N1 Ga1 109.3(2) . .
C11A N1 Ga1 109.3(2) 3_665 .
C111 N1 Ga1 109.3(2) 3_665 .
N1 C111 C112 117.7(5) . .
N1 C111 H11J 107.9 . .
C112 C111 H11J 107.9 . .
N1 C111 H11K 107.9 . .
C112 C111 H11K 107.9 . .
H11J C111 H11K 107.2 . .
CH2 CH1 CH2 73.8(11) 3_675 2_765
CH2 CH1 CH2 73.8(11) 3_675 .
CH2 CH1 CH2 73.8(11) 2_765 .
CH2 CH1 CH1 136.1(7) 3_675 19_775
CH2 CH1 CH1 136.1(7) 2_765 19_775
CH2 CH1 CH1 136.1(7) . 19_775
CH1 CH2 CH2 53.1(6) . 3_675
CH1 CH2 CH2 53.1(6) . 2_765
CH2 CH2 CH2 60.000(1) 3_675 2_765
CH1 CH2 CH3 106.0(10) . .
CH2 CH2 CH3 64.3(4) 3_675 .
CH2 CH2 CH3 64.3(4) 2_765 .
CH2 CH3 CH2 51.4(8) 3_675 .
CH2 CH3 CH2 51.4(8) 3_675 2_765
CH2 CH3 CH2 51.4(8) . 2_765

loop_
_geom_bond_atom_site_label_1
_geom_bond_atom_site_label_2
_geom_bond_distance
_geom_bond_site_symmetry_2
Ga1 C1 2.023(3) 3_665
Ga1 C1 2.023(3) 2_655
Ga1 C1 2.023(3) .
Ga1 N1 2.152(4) .
C1 C2 1.349(4) .
C1 Si1 1.878(3) .
C2 C3 1.484(4) .
C2 H2 0.9600 .
C3 C4 1.397(4) .
C3 C3 1.406(6) 18_654
C4 C5 1.380(4) .
C4 H4 0.9600 .
C5 C5 1.385(6) 18_654
C5 H5 0.9600 .
Si1 C13 1.874(3) .
Si1 C12 1.874(3) .
Si1 C11 1.880(3) .
C11 H11A 0.9599 .
C11 H11B 0.9599 .
C11 H11C 0.9599 .
C12 H12A 0.9599 .
C12 H12B 0.9599 .
C12 H12C 0.9599 .
C13 H13A 0.9599 .
C13 H13B 0.9599 .
C13 H13C 0.9599 .
N1 C11A 1.482(4) 2_655
N1 C111 1.482(4) 2_655
N1 C111 1.482(4) .
N1 C11A 1.482(4) 3_665
N1 C111 1.482(4) 3_665
C111 C112 1.519(11) .
C111 H11J 0.9600 .
C111 H11K 0.9600 .
C112 H11D 0.9599 .
C112 H11E 0.9599 .
C112 H11F 0.9599 .
CH1 CH2 1.273(14) 3_675
CH1 CH2 1.273(14) 2_765
CH1 CH2 1.273(14) .
CH1 CH1 1.50(2) 19_775
CH2 CH2 1.53(2) 3_675
CH2 CH2 1.53(2) 2_765
CH2 CH3 1.764(16) .
CH3 CH2 1.764(16) 3_675
CH3 CH2 1.764(16) 2_765

loop_
_geom_torsion_atom_site_label_1
_geom_torsion_atom_site_label_2
_geom_torsion_atom_site_label_3
_geom_torsion_atom_site_label_4
_geom_torsion
_geom_torsion_site_symmetry_1
_geom_torsion_site_symmetry_4
C1 Ga1 C1 C2 -112.40(14) 3_665 .
C1 Ga1 C1 C2 15.4(3) 2_655 .
N1 Ga1 C1 C2 131.52(18) . .
C1 Ga1 C1 Si1 57.5(3) 3_665 .
C1 Ga1 C1 Si1 -174.66(12) 2_655 .
N1 Ga1 C1 Si1 -58.59(18) . .
Si1 C1 C2 C3 9.4(4) . .
Ga1 C1 C2 C3 -179.8(2) . .
C1 C2 C3 C4 62.0(4) . .
C1 C2 C3 C3 -122.1(4) . 18_654
C3 C3 C4 C5 2.2(5) 18_654 .
C2 C3 C4 C5 178.1(3) . .
C3 C4 C5 C5 -0.2(6) . 18_654
C2 C1 Si1 C13 -97.5(3) . .
Ga1 C1 Si1 C13 93.7(2) . .
C2 C1 Si1 C12 25.4(3) . .
Ga1 C1 Si1 C12 -143.45(19) . .
C2 C1 Si1 C11 142.4(2) . .
Ga1 C1 Si1 C11 -26.4(2) . .
C1 Ga1 N1 C11A -49.11(17) 3_665 2_655
C1 Ga1 N1 C11A -169.11(17) 2_655 2_655
C1 Ga1 N1 C11A 70.89(17) . 2_655
C1 Ga1 N1 C111 -49.11(17) 3_665 2_655
C1 Ga1 N1 C111 -169.11(17) 2_655 2_655
C1 Ga1 N1 C111 70.89(17) . 2_655
C1 Ga1 N1 C111 70.89(17) 3_665 .
C1 Ga1 N1 C111 -49.11(17) 2_655 .
C1 Ga1 N1 C111 -169.11(17) . .
C1 Ga1 N1 C11A -169.11(17) 3_665 3_665
C1 Ga1 N1 C11A 70.89(17) 2_655 3_665
C1 Ga1 N1 C11A -49.11(17) . 3_665
C1 Ga1 N1 C111 -169.11(17) 3_665 3_665
C1 Ga1 N1 C111 70.89(17) 2_655 3_665
C1 Ga1 N1 C111 -49.11(17) . 3_665
C11A N1 C111 C112 -67.9(7) 2_655 .
C111 N1 C111 C112 -67.9(7) 2_655 .
C11A N1 C111 C112 52.6(8) 3_665 .
C111 N1 C111 C112 52.6(8) 3_665 .
Ga1 N1 C111 C112 172.4(7) . .
CH2 CH1 CH2 CH2 77.4(7) 2_765 3_675
CH1 CH1 CH2 CH2 -141.3(3) 19_775 3_675
CH2 CH1 CH2 CH2 -77.4(7) 3_675 2_765
CH1 CH1 CH2 CH2 141.3(3) 19_775 2_765
CH2 CH1 CH2 CH3 -38.7(3) 3_675 .
CH2 CH1 CH2 CH3 38.7(3) 2_765 .
CH1 CH1 CH2 CH3 180.000(2) 19_775 .
CH1 CH2 CH3 CH2 33.70(13) . 3_675
CH2 CH2 CH3 CH2 67.4(3) 2_765 3_675
CH1 CH2 CH3 CH2 -33.70(14) . 2_765
CH2 CH2 CH3 CH2 -67.4(3) 3_675 2_765
